data_7225063
loop_
_publ_author_name
'van Megen, M.'
'Frank, W.'
'Reiss, G. J.'

_publ_section_title
;
 A detailed comparative structural study of the hydrogen bonded networks
 in solids, obtained by the reaction of 4,4&#x2032;-bipyridine and varied
 alkane-\a,\w-diphosphonic acids
;
_journal_issue 20
_journal_name_full CrystEngComm
_journal_page_first 3574
_journal_paper_doi 10.1039/C5CE02156A
_journal_volume 18
_journal_year 2016
_chemical_formula_sum 'C13 H18 N2 O6 P2'
_chemical_formula_weight 360.23
_chemical_name_systematic
;
 ?
;
_space_group_crystal_system triclinic
_space_group_IT_number 2
_space_group_name_Hall '-P 1'
_space_group_name_H-M_alt 'P -1'
_symmetry_space_group_name_Hall '-P 1'
_symmetry_space_group_name_H-M 'P -1'
_atom_sites_solution_hydrogens geom
_audit_creation_method SHELXL-2014
_audit_update_record
;
2015-10-25 deposited with the CCDC.
2016-04-11 downloaded from the CCDC.
;
_cell_angle_alpha 95.386(3)
_cell_angle_beta 106.844(3)
_cell_angle_gamma 112.289(4)
_cell_formula_units_Z 4
_cell_length_a 9.8401(4)
_cell_length_b 12.0388(5)
_cell_length_c 15.2173(5)
_cell_measurement_reflns_used 9013
_cell_measurement_temperature 100(2)
_cell_measurement_theta_max 29.6923
_cell_measurement_theta_min 2.8685
_cell_volume 1553.60(12)
_computing_structure_refinement 'SHELXL-2014 (Sheldrick, 2014)'
_diffrn_ambient_temperature 100(2)
_diffrn_measured_fraction_theta_full 0.998
_diffrn_measured_fraction_theta_max 0.998
_diffrn_measurement_device_type Xcalibur-EOS
_diffrn_radiation_type MoK\a
_diffrn_radiation_wavelength 0.71073
_diffrn_reflns_av_R_equivalents 0.0386
_diffrn_reflns_av_unetI/netI 0.0456
_diffrn_reflns_Laue_measured_fraction_full 0.998
_diffrn_reflns_Laue_measured_fraction_max 0.998
_diffrn_reflns_limit_h_max 12
_diffrn_reflns_limit_h_min -12
_diffrn_reflns_limit_k_max 15
_diffrn_reflns_limit_k_min -15
_diffrn_reflns_limit_l_max 19
_diffrn_reflns_limit_l_min -19
_diffrn_reflns_number 19960
_diffrn_reflns_point_group_measured_fraction_full 0.998
_diffrn_reflns_point_group_measured_fraction_max 0.998
_diffrn_reflns_theta_full 25.000
_diffrn_reflns_theta_max 27.497
_diffrn_reflns_theta_min 2.874
_exptl_absorpt_coefficient_mu 0.313
_exptl_absorpt_correction_T_max 1.00000
_exptl_absorpt_correction_T_min 0.93889
_exptl_absorpt_correction_type multi-scan
_exptl_absorpt_process_details
;
CrysAlisPro, Oxford Diffraction Ltd.,
Version 1.171.34.44 (release 25-10-2010 CrysAlis171 .NET)
(compiled Oct 25 2010,18:11:34)
Empirical absorption correction using spherical harmonics,
 implemented in SCALE3 ABSPACK scaling algorithm.
;
_exptl_crystal_colour colourless
_exptl_crystal_density_diffrn 1.540
_exptl_crystal_description platelet
_exptl_crystal_F_000 752
_exptl_crystal_size_max 0.7164
_exptl_crystal_size_mid 0.0642
_exptl_crystal_size_min 0.0623
_refine_diff_density_max 0.431
_refine_diff_density_min -0.408
_refine_diff_density_rms 0.066
_refine_ls_extinction_method none
_refine_ls_goodness_of_fit_ref 1.042
_refine_ls_hydrogen_treatment constr
_refine_ls_matrix_type full
_refine_ls_number_parameters 422
_refine_ls_number_reflns 7121
_refine_ls_number_restraints 0
_refine_ls_restrained_S_all 1.042
_refine_ls_R_factor_all 0.0593
_refine_ls_R_factor_gt 0.0406
_refine_ls_shift/su_max 0.000
_refine_ls_shift/su_mean 0.000
_refine_ls_structure_factor_coef Fsqd
_refine_ls_weighting_details 'w=1/[\s^2^(Fo^2^)+(0.0300P)^2^+1.0000P] where P=(Fo^2^+2Fc^2^)/3'
_refine_ls_weighting_scheme calc
_refine_ls_wR_factor_gt 0.0851
_refine_ls_wR_factor_ref 0.0920
_reflns_Friedel_coverage 0.000
_reflns_number_gt 5468
_reflns_number_total 7121
_reflns_threshold_expression 'I > 2\s(I)'
_cod_data_source_file c5ce02156a2.cif
_cod_data_source_block exp_580_100
_cod_depositor_comments 'Adding full bibliography for 7225062--7225069.cif.'
_cod_original_cell_volume 1553.60(11)
_cod_database_code 7225063
_shelx_space_group_comment
;
The symmetry employed for this shelxl refinement is uniquely defined
by the following loop, which should always be used as a source of
symmetry information in preference to the above space-group names.
They are only intended as comments.
;
_shelxl_version_number 2014-3

loop_
_space_group_symop_operation_xyz
'x, y, z'
'-x, -y, -z'

loop_
_atom_site_label
_atom_site_type_symbol
_atom_site_fract_x
_atom_site_fract_y
_atom_site_fract_z
_atom_site_U_iso_or_equiv
_atom_site_adp_type
_atom_site_occupancy
_atom_site_site_symmetry_order
_atom_site_calc_flag
_atom_site_refinement_flags_posn
_atom_site_refinement_flags_adp
P1 P 0.95707(6) 0.15487(5) 0.10792(4) 0.01252(12) Uani 1 1 d . .
P2 P 0.38710(6) 0.17858(5) 0.06604(4) 0.01233(12) Uani 1 1 d . .
O1 O 0.89774(15) 0.03469(13) 0.13749(10) 0.0150(3) Uani 1 1 d . .
O6 O 0.34479(16) 0.15489(14) -0.04337(10) 0.0161(3) Uani 1 1 d . .
H6 H 0.2658 0.0900 -0.0687 0.024 Uiso 1 1 calc R U
O4 O 0.32127(16) 0.06216(13) 0.09784(10) 0.0158(3) Uani 1 1 d . .
O3 O 0.92177(16) 0.13322(13) -0.00114(10) 0.0164(3) Uani 1 1 d . .
H3 H 0.8464 0.0665 -0.0278 0.025 Uiso 1 1 calc R U
O2 O 1.12938(15) 0.23734(14) 0.15806(10) 0.0173(3) Uani 1 1 d . .
O5 O 0.33930(16) 0.27938(13) 0.09586(11) 0.0180(3) Uani 1 1 d . .
H5 H 0.2622 0.2487 0.1112 0.027 Uiso 1 1 calc R U
C2 C 0.6745(2) 0.16985(19) 0.08859(14) 0.0147(4) Uani 1 1 d . .
H2A H 0.6430 0.1443 0.0207 0.018 Uiso 1 1 calc R U
H2B H 0.6406 0.0964 0.1130 0.018 Uiso 1 1 calc R U
C1 C 0.8528(2) 0.24051(19) 0.13194(14) 0.0152(4) Uani 1 1 d . .
H1A H 0.8826 0.2656 0.1998 0.018 Uiso 1 1 calc R U
H1B H 0.8848 0.3148 0.1083 0.018 Uiso 1 1 calc R U
C3 C 0.5961(2) 0.25073(19) 0.11178(14) 0.0145(4) Uani 1 1 d . .
H3A H 0.6318 0.3239 0.0873 0.017 Uiso 1 1 calc R U
H3B H 0.6309 0.2772 0.1798 0.017 Uiso 1 1 calc R U
P4 P 0.60521(6) 0.34550(5) 0.39768(4) 0.01446(12) Uani 1 1 d . .
P3 P 0.05289(6) 0.31944(5) 0.43437(4) 0.01393(12) Uani 1 1 d . .
O9 O 0.12448(16) 0.34508(14) 0.54386(10) 0.0172(3) Uani 1 1 d . .
H9 H 0.2069 0.4081 0.5635 0.026 Uiso 1 1 calc R U
O7 O 0.08224(16) 0.43774(13) 0.40085(10) 0.0173(3) Uani 1 1 d . .
O11 O 0.68696(16) 0.36208(13) 0.50483(10) 0.0164(3) Uani 1 1 d . .
H11 H 0.7605 0.4307 0.5264 0.025 Uiso 1 1 calc R U
O8 O -0.11727(16) 0.22852(14) 0.40457(11) 0.0187(3) Uani 1 1 d . .
O10 O 0.62658(16) 0.46710(14) 0.37134(10) 0.0185(3) Uani 1 1 d . .
O12 O 0.65723(17) 0.26933(16) 0.34012(10) 0.0234(4) Uani 1 1 d . .
H12 H 0.7358 0.2654 0.3746 0.035 Uiso 1 1 calc R U
C4 C 0.1496(2) 0.24086(19) 0.38994(14) 0.0154(4) Uani 1 1 d . .
H4A H 0.1390 0.1692 0.4165 0.018 Uiso 1 1 calc R U
H4B H 0.0986 0.2121 0.3220 0.018 Uiso 1 1 calc R U
C5 C 0.3236(2) 0.32253(19) 0.41322(15) 0.0156(4) Uani 1 1 d . .
H5A H 0.3348 0.3953 0.3880 0.019 Uiso 1 1 calc R U
H5B H 0.3757 0.3494 0.4812 0.019 Uiso 1 1 calc R U
C6 C 0.4021(2) 0.25433(19) 0.37225(15) 0.0159(4) Uani 1 1 d . .
H6A H 0.3492 0.2274 0.3044 0.019 Uiso 1 1 calc R U
H6B H 0.3896 0.1813 0.3973 0.019 Uiso 1 1 calc R U
N4 N 0.05386(19) 0.89555(16) 0.33095(12) 0.0169(4) Uani 1 1 d . .
H4 H -0.0348 0.8938 0.3299 0.020 Uiso 1 1 calc R U
N3 N 0.76325(19) 0.88856(17) 0.32785(12) 0.0176(4) Uani 1 1 d . .
C19 C 0.4845(2) 0.89567(19) 0.33218(14) 0.0133(4) Uani 1 1 d . .
C17 C 0.6764(2) 0.8146(2) 0.37037(15) 0.0179(4) Uani 1 1 d . .
H17C H 0.7109 0.7602 0.3986 0.022 Uiso 1 1 calc R U
C20 C 0.3348(2) 0.89763(18) 0.33303(14) 0.0124(4) Uani 1 1 d . .
C21 C 0.2468(2) 0.93319(19) 0.26133(14) 0.0156(4) Uani 1 1 d . .
H21C H 0.2831 0.9581 0.2132 0.019 Uiso 1 1 calc R U
C22 C 0.1065(2) 0.93144(19) 0.26162(15) 0.0166(4) Uani 1 1 d . .
H22C H 0.0480 0.9551 0.2137 0.020 Uiso 1 1 calc R U
C18 C 0.5379(2) 0.8149(2) 0.37453(14) 0.0159(4) Uani 1 1 d . .
H18C H 0.4814 0.7622 0.4051 0.019 Uiso 1 1 calc R U
C25 C 0.5740(2) 0.97198(19) 0.28766(15) 0.0162(4) Uani 1 1 d . .
H25C H 0.5417 1.0265 0.2582 0.019 Uiso 1 1 calc R U
C23 C 0.1359(2) 0.8624(2) 0.40164(16) 0.0202(5) Uani 1 1 d . .
H23C H 0.0975 0.8392 0.4493 0.024 Uiso 1 1 calc R U
C26 C 0.7120(2) 0.9662(2) 0.28756(15) 0.0173(4) Uani 1 1 d . .
H26C H 0.7715 1.0186 0.2582 0.021 Uiso 1 1 calc R U
C24 C 0.2768(2) 0.8626(2) 0.40415(15) 0.0179(4) Uani 1 1 d . .
H24C H 0.3333 0.8392 0.4533 0.021 Uiso 1 1 calc R U
N2 N 0.72073(19) 0.59592(16) 0.16076(12) 0.0159(4) Uani 1 1 d . .
H2 H 0.6332 0.5961 0.1602 0.019 Uiso 1 1 calc R U
N1 N 1.44019(19) 0.60148(16) 0.16458(12) 0.0157(4) Uani 1 1 d . .
C9 C 1.1551(2) 0.60046(19) 0.16541(14) 0.0133(4) Uani 1 1 d . .
C10 C 1.0030(2) 0.59875(18) 0.16415(14) 0.0133(4) Uani 1 1 d . .
C14 C 0.9432(2) 0.56275(19) 0.23491(14) 0.0155(4) Uani 1 1 d . .
H14C H 0.9993 0.5396 0.2844 0.019 Uiso 1 1 calc R U
C15 C 1.2437(2) 0.67747(19) 0.11997(14) 0.0153(4) Uani 1 1 d . .
H15C H 1.2083 0.7293 0.0885 0.018 Uiso 1 1 calc R U
C8 C 1.2159(2) 0.52609(19) 0.21186(15) 0.0156(4) Uani 1 1 d . .
H8C H 1.1629 0.4753 0.2448 0.019 Uiso 1 1 calc R U
C7 C 1.3561(2) 0.5285(2) 0.20850(15) 0.0173(4) Uani 1 1 d . .
H7C H 1.3936 0.4766 0.2384 0.021 Uiso 1 1 calc R U
C13 C 0.8014(2) 0.5616(2) 0.23126(14) 0.0161(4) Uani 1 1 d . .
H13C H 0.7614 0.5368 0.2781 0.019 Uiso 1 1 calc R U
C16 C 1.3841(2) 0.67585(19) 0.12221(14) 0.0160(4) Uani 1 1 d . .
H16C H 1.4428 0.7290 0.0929 0.019 Uiso 1 1 calc R U
C11 C 0.9130(2) 0.6314(2) 0.09131(15) 0.0189(5) Uani 1 1 d . .
H11C H 0.9483 0.6543 0.0424 0.023 Uiso 1 1 calc R U
C12 C 0.7730(2) 0.6299(2) 0.09115(16) 0.0202(5) Uani 1 1 d . .
H12C H 0.7142 0.6526 0.0426 0.024 Uiso 1 1 calc R U

loop_
_atom_site_aniso_label
_atom_site_aniso_U_11
_atom_site_aniso_U_22
_atom_site_aniso_U_33
_atom_site_aniso_U_23
_atom_site_aniso_U_13
_atom_site_aniso_U_12
P1 0.0104(2) 0.0160(3) 0.0139(3) 0.0044(2) 0.0059(2) 0.0070(2)
P2 0.0105(2) 0.0154(3) 0.0140(3) 0.0054(2) 0.0062(2) 0.0067(2)
O1 0.0135(7) 0.0188(8) 0.0156(7) 0.0058(6) 0.0058(6) 0.0089(6)
O6 0.0117(7) 0.0178(8) 0.0159(7) 0.0054(6) 0.0051(6) 0.0028(6)
O4 0.0161(7) 0.0178(8) 0.0145(7) 0.0065(6) 0.0062(6) 0.0071(6)
O3 0.0174(7) 0.0149(8) 0.0154(7) 0.0041(6) 0.0077(6) 0.0040(6)
O2 0.0116(7) 0.0223(8) 0.0183(7) 0.0019(6) 0.0065(6) 0.0073(6)
O5 0.0157(7) 0.0203(8) 0.0267(8) 0.0089(7) 0.0149(6) 0.0103(6)
C2 0.0129(9) 0.0168(10) 0.0170(10) 0.0051(8) 0.0067(8) 0.0077(8)
C1 0.0120(9) 0.0172(11) 0.0178(10) 0.0039(8) 0.0057(8) 0.0074(8)
C3 0.0126(9) 0.0170(11) 0.0150(10) 0.0039(8) 0.0056(8) 0.0069(8)
P4 0.0117(2) 0.0199(3) 0.0146(3) 0.0046(2) 0.0057(2) 0.0087(2)
P3 0.0108(2) 0.0164(3) 0.0171(3) 0.0054(2) 0.0061(2) 0.0071(2)
O9 0.0186(7) 0.0191(8) 0.0176(7) 0.0072(6) 0.0090(6) 0.0091(6)
O7 0.0177(7) 0.0191(8) 0.0169(7) 0.0079(6) 0.0046(6) 0.0098(6)
O11 0.0152(7) 0.0166(8) 0.0171(7) 0.0064(6) 0.0053(6) 0.0060(6)
O8 0.0121(7) 0.0186(8) 0.0270(8) 0.0066(7) 0.0075(6) 0.0075(6)
O10 0.0152(7) 0.0247(8) 0.0172(7) 0.0103(6) 0.0061(6) 0.0086(6)
O12 0.0169(8) 0.0400(10) 0.0168(8) 0.0007(7) 0.0026(6) 0.0197(7)
C4 0.0127(9) 0.0190(11) 0.0172(10) 0.0058(9) 0.0074(8) 0.0077(8)
C5 0.0136(9) 0.0169(11) 0.0185(10) 0.0048(8) 0.0079(8) 0.0069(8)
C6 0.0130(9) 0.0173(11) 0.0186(10) 0.0034(9) 0.0055(8) 0.0080(8)
N4 0.0107(8) 0.0183(9) 0.0258(10) 0.0066(8) 0.0089(7) 0.0083(7)
N3 0.0124(8) 0.0230(10) 0.0196(9) 0.0049(8) 0.0069(7) 0.0089(7)
C19 0.0115(9) 0.0154(10) 0.0139(10) 0.0025(8) 0.0049(8) 0.0066(8)
C17 0.0172(10) 0.0246(12) 0.0178(10) 0.0090(9) 0.0068(8) 0.0134(9)
C20 0.0119(9) 0.0106(10) 0.0158(10) 0.0030(8) 0.0066(8) 0.0046(8)
C21 0.0166(10) 0.0184(11) 0.0161(10) 0.0066(9) 0.0081(8) 0.0094(9)
C22 0.0151(10) 0.0185(11) 0.0186(10) 0.0070(9) 0.0045(8) 0.0100(9)
C18 0.0147(10) 0.0190(11) 0.0175(10) 0.0071(9) 0.0082(8) 0.0083(9)
C25 0.0155(10) 0.0176(11) 0.0193(10) 0.0070(9) 0.0087(8) 0.0085(8)
C23 0.0209(11) 0.0243(12) 0.0262(12) 0.0144(10) 0.0169(9) 0.0124(9)
C26 0.0150(10) 0.0164(11) 0.0216(11) 0.0042(9) 0.0095(9) 0.0054(8)
C24 0.0176(10) 0.0238(12) 0.0205(11) 0.0130(9) 0.0102(9) 0.0128(9)
N2 0.0124(8) 0.0174(9) 0.0227(9) 0.0055(8) 0.0091(7) 0.0088(7)
N1 0.0129(8) 0.0168(9) 0.0190(9) 0.0037(7) 0.0071(7) 0.0070(7)
C9 0.0113(9) 0.0152(10) 0.0137(10) 0.0026(8) 0.0051(8) 0.0056(8)
C10 0.0116(9) 0.0118(10) 0.0171(10) 0.0031(8) 0.0060(8) 0.0049(8)
C14 0.0144(10) 0.0186(11) 0.0136(10) 0.0043(8) 0.0040(8) 0.0076(8)
C15 0.0154(10) 0.0173(11) 0.0166(10) 0.0055(8) 0.0077(8) 0.0086(8)
C8 0.0125(9) 0.0151(10) 0.0199(10) 0.0062(9) 0.0071(8) 0.0050(8)
C7 0.0155(10) 0.0174(11) 0.0206(11) 0.0051(9) 0.0051(8) 0.0095(9)
C13 0.0164(10) 0.0192(11) 0.0141(10) 0.0033(8) 0.0078(8) 0.0074(9)
C16 0.0153(10) 0.0179(11) 0.0166(10) 0.0048(9) 0.0094(8) 0.0059(8)
C11 0.0179(10) 0.0245(12) 0.0221(11) 0.0138(9) 0.0121(9) 0.0113(9)
C12 0.0183(11) 0.0264(12) 0.0241(11) 0.0149(10) 0.0099(9) 0.0141(9)

loop_
_atom_type_symbol
_atom_type_description
_atom_type_scat_dispersion_real
_atom_type_scat_dispersion_imag
_atom_type_scat_source
C C 0.0033 0.0016 'International Tables Vol C Tables 4.2.6.8 and 6.1.1.4'
H H 0.0000 0.0000 'International Tables Vol C Tables 4.2.6.8 and 6.1.1.4'
N N 0.0061 0.0033 'International Tables Vol C Tables 4.2.6.8 and 6.1.1.4'
O O 0.0106 0.0060 'International Tables Vol C Tables 4.2.6.8 and 6.1.1.4'
P P 0.1023 0.0942 'International Tables Vol C Tables 4.2.6.8 and 6.1.1.4'

loop_
_geom_angle_atom_site_label_1
_geom_angle_atom_site_label_2
_geom_angle_atom_site_label_3
_geom_angle
O1 P1 O2 115.07(8)
O1 P1 O3 111.48(8)
O2 P1 O3 108.49(8)
O1 P1 C1 108.64(9)
O2 P1 C1 106.69(9)
O3 P1 C1 105.98(9)
O4 P2 O5 115.08(8)
O4 P2 O6 112.30(8)
O5 P2 O6 107.86(8)
O4 P2 C3 112.32(9)
O5 P2 C3 104.44(9)
O6 P2 C3 103.98(9)
P2 O6 H6 109.5
P1 O3 H3 109.5
P2 O5 H5 109.5
C3 C2 C1 110.40(17)
C3 C2 H2A 109.6
C1 C2 H2A 109.6
C3 C2 H2B 109.6
C1 C2 H2B 109.6
H2A C2 H2B 108.1
C2 C1 P1 114.23(14)
C2 C1 H1A 108.7
P1 C1 H1A 108.7
C2 C1 H1B 108.7
P1 C1 H1B 108.7
H1A C1 H1B 107.6
C2 C3 P2 114.97(14)
C2 C3 H3A 108.5
P2 C3 H3A 108.5
C2 C3 H3B 108.5
P2 C3 H3B 108.5
H3A C3 H3B 107.5
O10 P4 O12 112.89(9)
O10 P4 O11 112.05(8)
O12 P4 O11 110.75(8)
O10 P4 C6 108.98(9)
O12 P4 C6 105.67(9)
O11 P4 C6 106.06(9)
O7 P3 O8 115.65(8)
O7 P3 O9 111.55(8)
O8 P3 O9 107.28(8)
O7 P3 C4 109.38(9)
O8 P3 C4 106.57(9)
O9 P3 C4 105.86(9)
P3 O9 H9 109.5
P4 O11 H11 109.5
P4 O12 H12 109.5
C5 C4 P3 112.65(15)
C5 C4 H4A 109.1
P3 C4 H4A 109.1
C5 C4 H4B 109.1
P3 C4 H4B 109.1
H4A C4 H4B 107.8
C6 C5 C4 111.53(17)
C6 C5 H5A 109.3
C4 C5 H5A 109.3
C6 C5 H5B 109.3
C4 C5 H5B 109.3
H5A C5 H5B 108.0
C5 C6 P4 113.29(15)
C5 C6 H6A 108.9
P4 C6 H6A 108.9
C5 C6 H6B 108.9
P4 C6 H6B 108.9
H6A C6 H6B 107.7
C23 N4 C22 121.59(17)
C23 N4 H4 119.2
C22 N4 H4 119.2
C26 N3 C17 117.60(18)
C25 C19 C18 117.82(18)
C25 C19 C20 121.29(18)
C18 C19 C20 120.88(18)
N3 C17 C18 123.39(19)
N3 C17 H17C 118.3
C18 C17 H17C 118.3
C24 C20 C21 117.91(18)
C24 C20 C19 121.37(17)
C21 C20 C19 120.71(18)
C22 C21 C20 120.12(19)
C22 C21 H21C 119.9
C20 C21 H21C 119.9
N4 C22 C21 120.07(18)
N4 C22 H22C 120.0
C21 C22 H22C 120.0
C17 C18 C19 118.86(19)
C17 C18 H18C 120.6
C19 C18 H18C 120.6
C26 C25 C19 119.44(19)
C26 C25 H25C 120.3
C19 C25 H25C 120.3
N4 C23 C24 120.34(19)
N4 C23 H23C 119.8
C24 C23 H23C 119.8
N3 C26 C25 122.9(2)
N3 C26 H26C 118.6
C25 C26 H26C 118.6
C23 C24 C20 119.95(19)
C23 C24 H24C 120.0
C20 C24 H24C 120.0
C13 N2 C12 121.60(18)
C13 N2 H2 119.2
C12 N2 H2 119.2
C7 N1 C16 117.26(17)
C8 C9 C15 117.23(18)
C8 C9 C10 121.66(18)
C15 C9 C10 121.11(18)
C11 C10 C14 117.47(18)
C11 C10 C9 121.06(18)
C14 C10 C9 121.47(17)
C13 C14 C10 119.94(18)
C13 C14 H14C 120.0
C10 C14 H14C 120.0
C16 C15 C9 119.40(19)
C16 C15 H15C 120.3
C9 C15 H15C 120.3
C7 C8 C9 119.35(19)
C7 C8 H8C 120.3
C9 C8 H8C 120.3
N1 C7 C8 123.41(19)
N1 C7 H7C 118.3
C8 C7 H7C 118.3
N2 C13 C14 120.38(19)
N2 C13 H13C 119.8
C14 C13 H13C 119.8
N1 C16 C15 123.30(19)
N1 C16 H16C 118.4
C15 C16 H16C 118.4
C12 C11 C10 120.51(19)
C12 C11 H11C 119.7
C10 C11 H11C 119.7
N2 C12 C11 120.09(19)
N2 C12 H12C 120.0
C11 C12 H12C 120.0

loop_
_geom_bond_atom_site_label_1
_geom_bond_atom_site_label_2
_geom_bond_distance
P1 O1 1.5068(15)
P1 O2 1.5079(14)
P1 O3 1.5681(14)
P1 C1 1.788(2)
P2 O4 1.4962(15)
P2 O5 1.5339(15)
P2 O6 1.5639(14)
P2 C3 1.780(2)
O6 H6 0.8200
O3 H3 0.8200
O5 H5 0.8200
C2 C3 1.526(3)
C2 C1 1.527(3)
C2 H2A 0.9700
C2 H2B 0.9700
C1 H1A 0.9700
C1 H1B 0.9700
C3 H3A 0.9700
C3 H3B 0.9700
P4 O10 1.5078(16)
P4 O12 1.5281(15)
P4 O11 1.5500(14)
P4 C6 1.777(2)
P3 O7 1.5106(15)
P3 O8 1.5112(15)
P3 O9 1.5575(15)
P3 C4 1.787(2)
O9 H9 0.8200
O11 H11 0.8200
O12 H12 0.8200
C4 C5 1.526(3)
C4 H4A 0.9700
C4 H4B 0.9700
C5 C6 1.524(3)
C5 H5A 0.9700
C5 H5B 0.9700
C6 H6A 0.9700
C6 H6B 0.9700
N4 C23 1.338(3)
N4 C22 1.342(3)
N4 H4 0.8600
N3 C26 1.338(3)
N3 C17 1.339(3)
C19 C25 1.389(3)
C19 C18 1.395(3)
C19 C20 1.486(3)
C17 C18 1.384(3)
C17 H17C 0.9300
C20 C24 1.391(3)
C20 C21 1.395(3)
C21 C22 1.373(3)
C21 H21C 0.9300
C22 H22C 0.9300
C18 H18C 0.9300
C25 C26 1.386(3)
C25 H25C 0.9300
C23 C24 1.375(3)
C23 H23C 0.9300
C26 H26C 0.9300
C24 H24C 0.9300
N2 C13 1.338(3)
N2 C12 1.339(3)
N2 H2 0.8600
N1 C7 1.335(3)
N1 C16 1.341(3)
C9 C8 1.392(3)
C9 C15 1.398(3)
C9 C10 1.484(3)
C10 C11 1.394(3)
C10 C14 1.398(3)
C14 C13 1.375(3)
C14 H14C 0.9300
C15 C16 1.380(3)
C15 H15C 0.9300
C8 C7 1.384(3)
C8 H8C 0.9300
C7 H7C 0.9300
C13 H13C 0.9300
C16 H16C 0.9300
C11 C12 1.371(3)
C11 H11C 0.9300
C12 H12C 0.9300

loop_
_geom_hbond_atom_site_label_D
_geom_hbond_atom_site_label_H
_geom_hbond_atom_site_label_A
_geom_hbond_distance_DH
_geom_hbond_distance_HA
_geom_hbond_distance_DA
_geom_hbond_angle_DHA
_geom_hbond_site_symmetry_A
N4 H4 N3 0.86 1.96 2.815(2) 179.5 1_455
N2 H2 N1 0.86 1.94 2.804(2) 177.4 1_455
O5 H5 O2 0.82 1.63 2.4184(19) 160.3 1_455
O12 H12 O8 0.82 1.62 2.4048(19) 158.2 1_655
O11 H11 O7 0.82 1.72 2.517(2) 164.8 2_666
O9 H9 O10 0.82 1.68 2.489(2) 166.6 2_666
O3 H3 O4 0.82 1.73 2.542(2) 170.8 2_655
O6 H6 O1 0.82 1.68 2.496(2) 170.4 2_655

loop_
_geom_torsion_atom_site_label_1
_geom_torsion_atom_site_label_2
_geom_torsion_atom_site_label_3
_geom_torsion_atom_site_label_4
_geom_torsion
C3 C2 C1 P1 -179.27(14)
O1 P1 C1 C2 -53.85(17)
O2 P1 C1 C2 -178.47(14)
O3 P1 C1 C2 66.05(17)
C1 C2 C3 P2 -179.48(14)
O4 P2 C3 C2 56.59(17)
O5 P2 C3 C2 -178.05(14)
O6 P2 C3 C2 -65.07(16)
O7 P3 C4 C5 53.29(16)
O8 P3 C4 C5 178.98(14)
O9 P3 C4 C5 -67.02(16)
P3 C4 C5 C6 -178.46(14)
C4 C5 C6 P4 -179.86(14)
O10 P4 C6 C5 -50.63(17)
O12 P4 C6 C5 -172.21(14)
O11 P4 C6 C5 70.17(16)
C26 N3 C17 C18 -0.1(3)
C25 C19 C20 C24 -154.3(2)
C18 C19 C20 C24 27.1(3)
C25 C19 C20 C21 26.7(3)
C18 C19 C20 C21 -152.0(2)
C24 C20 C21 C22 -0.8(3)
C19 C20 C21 C22 178.26(19)
C23 N4 C22 C21 0.9(3)
C20 C21 C22 N4 0.0(3)
N3 C17 C18 C19 0.3(3)
C25 C19 C18 C17 0.1(3)
C20 C19 C18 C17 178.73(19)
C18 C19 C25 C26 -0.6(3)
C20 C19 C25 C26 -179.24(19)
C22 N4 C23 C24 -1.0(3)
C17 N3 C26 C25 -0.5(3)
C19 C25 C26 N3 0.8(3)
N4 C23 C24 C20 0.2(3)
C21 C20 C24 C23 0.7(3)
C19 C20 C24 C23 -178.4(2)
C8 C9 C10 C11 -154.2(2)
C15 C9 C10 C11 26.0(3)
C8 C9 C10 C14 24.8(3)
C15 C9 C10 C14 -155.0(2)
C11 C10 C14 C13 -0.6(3)
C9 C10 C14 C13 -179.64(19)
C8 C9 C15 C16 0.6(3)
C10 C9 C15 C16 -179.58(18)
C15 C9 C8 C7 -2.1(3)
C10 C9 C8 C7 178.08(19)
C16 N1 C7 C8 0.2(3)
C9 C8 C7 N1 1.8(3)
C12 N2 C13 C14 1.3(3)
C10 C14 C13 N2 -0.6(3)
C7 N1 C16 C15 -1.8(3)
C9 C15 C16 N1 1.4(3)
C14 C10 C11 C12 1.2(3)
C9 C10 C11 C12 -179.7(2)
C13 N2 C12 C11 -0.6(3)
C10 C11 C12 N2 -0.6(3)
